data_4340025
loop_
_publ_author_name
'Connell, Timothy U.'
'Schieber, Christine'
'Silvestri, Ilaria Proietti'
'White, Jonathan M.'
'Williams, Spencer J.'
'Donnelly, Paul S.'

_publ_section_title
;
 Copper and Silver Complexes of Tris(triazole)amine and
 Tris(benzimidazole)amine Ligands: Evidence that Catalysis of an
 Azide-Alkyne Cycloaddition (&quot;Click&quot;) Reaction by a Silver
 Tris(triazole)amine Complex Arises from Copper Impurities.
;
_journal_issue 13
_journal_name_full 'Inorganic chemistry'
_journal_page_first 6503
_journal_page_last 6511
_journal_paper_doi 10.1021/ic5008999
_journal_volume 53
_journal_year 2014
_chemical_formula_sum 'C54 H57 Ag2 B2 F8 N14 O1.5'
_chemical_formula_weight 1315.49
_chemical_name_systematic
;
 ?
;
_space_group_crystal_system triclinic
_space_group_IT_number 2
_space_group_name_Hall '-P 1'
_space_group_name_H-M_alt 'P -1'
_symmetry_space_group_name_Hall '-P 1'
_symmetry_space_group_name_H-M 'P -1'
_atom_sites_solution_hydrogens geom
_audit_creation_method SHELXL-2014
_cell_angle_alpha 93.610(6)
_cell_angle_beta 97.437(6)
_cell_angle_gamma 113.695(8)
_cell_formula_units_Z 4
_cell_length_a 14.2453(11)
_cell_length_b 16.5697(15)
_cell_length_c 26.1993(18)
_cell_measurement_reflns_used 3489
_cell_measurement_temperature 130.0(1)
_cell_measurement_theta_max 74.0875
_cell_measurement_theta_min 3.4273
_cell_volume 5569.9(9)
_computing_cell_refinement
;
CrysAlisPro, Oxford Diffraction Ltd.,
Version 1.171.33.55 (release 05-01-2010 CrysAlis171 .NET)
(compiled Jan  5 2010,16:28:46)
;
_computing_data_collection
;
CrysAlisPro, Oxford Diffraction Ltd.,
Version 1.171.33.55 (release 05-01-2010 CrysAlis171 .NET)
(compiled Jan  5 2010,16:28:46)
;
_computing_data_reduction
;
CrysAlisPro, Oxford Diffraction Ltd.,
Version 1.171.33.55 (release 05-01-2010 CrysAlis171 .NET)
(compiled Jan  5 2010,16:28:46)
;
_computing_structure_refinement 'SHELXL-2014 (Sheldrick, 2014)'
_diffrn_ambient_temperature 130.0(1)
_diffrn_measured_fraction_theta_full 0.929
_diffrn_measured_fraction_theta_max 0.987
_diffrn_measurement_device_type 'Xcalibur, Sapphire3'
_diffrn_measurement_method '\w scans'
_diffrn_radiation_monochromator graphite
_diffrn_radiation_source 'Enhance (Cu) X-ray Source'
_diffrn_radiation_type 'Cu K\a'
_diffrn_radiation_wavelength 1.5418
_diffrn_reflns_av_unetI/netI 0.3737
_diffrn_reflns_Laue_measured_fraction_full 0.929
_diffrn_reflns_Laue_measured_fraction_max 0.987
_diffrn_reflns_point_group_measured_fraction_full 0.929
_diffrn_reflns_point_group_measured_fraction_max 0.987
_diffrn_reflns_theta_full 67.680
_diffrn_reflns_theta_max 65.000
_diffrn_reflns_theta_min 3.430
_exptl_absorpt_coefficient_mu 6.337
_exptl_absorpt_correction_T_max 0.883
_exptl_absorpt_correction_T_min 0.394
_exptl_absorpt_correction_type gaussian
_exptl_absorpt_process_details
;
CrysAlisPro, Oxford Diffraction Ltd.,
Version 1.171.33.55 (release 05-01-2010 CrysAlis171 .NET)
(compiled Jan  5 2010,16:28:46)
Numerical absorption correction based on gaussian integration over
            a multifaceted crystal model
;
_exptl_crystal_colour colourless
_exptl_crystal_density_diffrn 1.569
_exptl_crystal_description plate
_exptl_crystal_F_000 2668
_exptl_crystal_size_max 0.2977
_exptl_crystal_size_mid 0.0840
_exptl_crystal_size_min 0.0200
_platon_squeeze_details
;
;
_refine_diff_density_max 0.985
_refine_diff_density_min -1.305
_refine_diff_density_rms 0.126
_refine_ls_extinction_method none
_refine_ls_goodness_of_fit_ref 0.685
_refine_ls_hydrogen_treatment constr
_refine_ls_matrix_type full
_refine_ls_number_parameters 1309
_refine_ls_number_reflns 18710
_refine_ls_number_restraints 0
_refine_ls_restrained_S_all 0.685
_refine_ls_R_factor_all 0.2250
_refine_ls_R_factor_gt 0.0723
_refine_ls_shift/su_max 0.002
_refine_ls_shift/su_mean 0.000
_refine_ls_structure_factor_coef Fsqd
_refine_ls_weighting_details 'w=1/[\s^2^(Fo^2^)+(0.0762P)^2^] where P=(Fo^2^+2Fc^2^)/3'
_refine_ls_weighting_scheme calc
_refine_ls_wR_factor_gt 0.1564
_refine_ls_wR_factor_ref 0.1948
_reflns_Friedel_coverage 0.000
_reflns_number_gt 4901
_reflns_number_total 18710
_reflns_threshold_expression 'I > 2\s(I)'
_cod_data_source_file ic5008999_si_005.cif
_cod_data_source_block shelx
_cod_depositor_comments 'Adding full bibliography for 4340023--4340026.cif.'
_cod_original_cell_volume 5569.9(8)
_cod_database_code 4340025
_shelx_space_group_comment
;
The symmetry employed for this shelxl refinement is uniquely defined
by the following loop, which should always be used as a source of
symmetry information in preference to the above space-group names.
They are only intended as comments.
;
_shelxl_version_number 2014-3

loop_
_space_group_symop_operation_xyz
'x, y, z'
'-x, -y, -z'

loop_
_atom_site_label
_atom_site_type_symbol
_atom_site_fract_x
_atom_site_fract_y
_atom_site_fract_z
_atom_site_U_iso_or_equiv
_atom_site_adp_type
_atom_site_occupancy
_atom_site_site_symmetry_order
_atom_site_calc_flag
_atom_site_refinement_flags_posn
_atom_site_refinement_flags_adp
C1 C 0.9140(9) 0.5736(8) 0.2601(5) 0.058(4) Uani 1 1 d . .
H1A H 0.8570 0.5641 0.2324 0.069 Uiso 1 1 calc R U
H1B H 0.9532 0.6373 0.2693 0.069 Uiso 1 1 calc R U
C2 C 0.8700(13) 0.5343(13) 0.3066(6) 0.071(5) Uani 1 1 d . .
C3 C 0.7917(10) 0.4359(9) 0.3551(6) 0.052(4) Uani 1 1 d . .
C4 C 0.7402(10) 0.3597(10) 0.3766(6) 0.059(4) Uani 1 1 d . .
H4 H 0.7105 0.3042 0.3568 0.071 Uiso 1 1 calc R U
C5 C 0.7348(11) 0.3690(10) 0.4273(7) 0.076(5) Uani 1 1 d . .
H5 H 0.6971 0.3189 0.4421 0.091 Uiso 1 1 calc R U
C6 C 0.7839(12) 0.4517(13) 0.4591(6) 0.079(5) Uani 1 1 d . .
H6 H 0.7819 0.4538 0.4945 0.095 Uiso 1 1 calc R U
C7 C 0.8361(11) 0.5315(11) 0.4381(5) 0.062(4) Uani 1 1 d . .
H7 H 0.8647 0.5874 0.4574 0.075 Uiso 1 1 calc R U
C8 C 0.8400(11) 0.5178(10) 0.3859(6) 0.060(4) Uani 1 1 d . .
C9 C 1.0214(11) 0.5798(9) 0.1977(5) 0.069(4) Uani 1 1 d . .
H9A H 1.0698 0.6405 0.2107 0.083 Uiso 1 1 calc R U
H9B H 0.9640 0.5823 0.1746 0.083 Uiso 1 1 calc R U
C10 C 1.0759(12) 0.5378(11) 0.1666(6) 0.073(4) Uani 1 1 d . .
C11 C 1.1228(11) 0.4355(10) 0.1344(5) 0.062(4) Uani 1 1 d . .
C12 C 1.1420(11) 0.3622(9) 0.1224(5) 0.066(4) Uani 1 1 d . .
H12 H 1.1133 0.3110 0.1381 0.079 Uiso 1 1 calc R U
C13 C 1.2079(12) 0.3681(9) 0.0850(6) 0.071(4) Uani 1 1 d . .
H13 H 1.2183 0.3183 0.0739 0.085 Uiso 1 1 calc R U
C14 C 1.2566(11) 0.4465(11) 0.0648(5) 0.073(4) Uani 1 1 d . .
H14 H 1.3018 0.4488 0.0418 0.087 Uiso 1 1 calc R U
C15 C 1.2410(12) 0.5220(10) 0.0775(6) 0.082(5) Uani 1 1 d . .
H15 H 1.2727 0.5740 0.0630 0.098 Uiso 1 1 calc R U
C16 C 1.1733(12) 0.5150(11) 0.1142(6) 0.073(5) Uani 1 1 d . .
C17 C 1.0698(10) 0.5456(9) 0.2834(5) 0.069(4) Uani 1 1 d . .
H17A H 1.0901 0.6002 0.3064 0.083 Uiso 1 1 calc R U
H17B H 1.1295 0.5488 0.2682 0.083 Uiso 1 1 calc R U
C18 C 1.0355(10) 0.4658(10) 0.3147(5) 0.055(4) Uani 1 1 d . .
C19 C 0.9738(10) 0.3383(10) 0.3404(5) 0.047(3) Uani 1 1 d . .
C20 C 0.9327(10) 0.2506(10) 0.3439(5) 0.059(4) Uani 1 1 d . .
H20 H 0.9153 0.2094 0.3146 0.070 Uiso 1 1 calc R U
C21 C 0.9171(9) 0.2234(9) 0.3912(6) 0.057(4) Uani 1 1 d . .
H21 H 0.8822 0.1633 0.3940 0.069 Uiso 1 1 calc R U
C22 C 0.9550(10) 0.2882(11) 0.4374(5) 0.068(4) Uani 1 1 d . .
H22 H 0.9498 0.2685 0.4698 0.082 Uiso 1 1 calc R U
C23 C 0.9984(10) 0.3778(9) 0.4343(6) 0.058(4) Uani 1 1 d . .
H23 H 1.0203 0.4202 0.4633 0.070 Uiso 1 1 calc R U
C24 C 1.0071(11) 0.4000(10) 0.3846(6) 0.058(4) Uani 1 1 d . .
C25 C 0.6621(10) 0.2584(9) 0.1069(6) 0.072(4) Uani 1 1 d . .
H25A H 0.6457 0.2265 0.0723 0.087 Uiso 1 1 calc R U
H25B H 0.6103 0.2816 0.1101 0.087 Uiso 1 1 calc R U
C26 C 0.6560(10) 0.1939(9) 0.1467(6) 0.055(4) Uani 1 1 d . .
C27 C 0.6313(10) 0.0709(11) 0.1777(6) 0.061(4) Uani 1 1 d . .
C28 C 0.6113(10) -0.0170(10) 0.1843(6) 0.074(5) Uani 1 1 d . .
H28 H 0.5907 -0.0625 0.1570 0.089 Uiso 1 1 calc R U
C29 C 0.6260(12) -0.0288(11) 0.2369(7) 0.085(5) Uani 1 1 d . .
H29 H 0.6135 -0.0858 0.2448 0.102 Uiso 1 1 calc R U
C30 C 0.6571(10) 0.0373(11) 0.2770(6) 0.073(4) Uani 1 1 d . .
H30 H 0.6650 0.0245 0.3109 0.087 Uiso 1 1 calc R U
C31 C 0.6767(9) 0.1221(9) 0.2681(5) 0.053(3) Uani 1 1 d . .
H31 H 0.6986 0.1675 0.2955 0.064 Uiso 1 1 calc R U
C32 C 0.6637(10) 0.1390(10) 0.2183(5) 0.059(4) Uani 1 1 d . .
C33 C 0.8394(10) 0.3131(9) 0.0867(5) 0.064(4) Uani 1 1 d . .
H33A H 0.9068 0.3634 0.0933 0.077 Uiso 1 1 calc R U
H33B H 0.8143 0.3024 0.0496 0.077 Uiso 1 1 calc R U
C34 C 0.8512(10) 0.2338(9) 0.1038(6) 0.056(4) Uani 1 1 d . .
C35 C 0.8787(11) 0.1433(10) 0.1528(6) 0.060(4) Uani 1 1 d . .
C36 C 0.9044(9) 0.1041(9) 0.1940(6) 0.065(4) Uani 1 1 d . .
H36 H 0.9378 0.1366 0.2263 0.078 Uiso 1 1 calc R U
C37 C 0.8774(11) 0.0111(10) 0.1846(6) 0.063(4) Uani 1 1 d . .
H37 H 0.8879 -0.0190 0.2120 0.075 Uiso 1 1 calc R U
C38 C 0.8358(12) -0.0350(11) 0.1354(7) 0.079(5) Uani 1 1 d . .
H38 H 0.8240 -0.0945 0.1301 0.095 Uiso 1 1 calc R U
C39 C 0.8106(11) 0.0051(11) 0.0932(6) 0.076(5) Uani 1 1 d . .
H39 H 0.7793 -0.0267 0.0605 0.092 Uiso 1 1 calc R U
C40 C 0.8364(12) 0.0973(11) 0.1038(6) 0.071(4) Uani 1 1 d . .
C41 C 0.7597(10) 0.4149(8) 0.0971(5) 0.061(4) Uani 1 1 d . .
H41A H 0.7269 0.4030 0.0610 0.073 Uiso 1 1 calc R U
H41B H 0.8291 0.4617 0.1001 0.073 Uiso 1 1 calc R U
C42 C 0.6976(11) 0.4457(9) 0.1296(7) 0.071(5) Uani 1 1 d . .
C43 C 0.6228(10) 0.4684(8) 0.1913(6) 0.059(4) Uani 1 1 d . .
C44 C 0.5894(11) 0.4730(8) 0.2384(6) 0.071(5) Uani 1 1 d . .
H44 H 0.6181 0.4579 0.2683 0.085 Uiso 1 1 calc R U
C45 C 0.5078(11) 0.5025(9) 0.2379(7) 0.074(4) Uani 1 1 d . .
H45 H 0.4802 0.5037 0.2680 0.089 Uiso 1 1 calc R U
C46 C 0.4687(11) 0.5289(9) 0.1954(7) 0.077(5) Uani 1 1 d . .
H46 H 0.4171 0.5492 0.1977 0.092 Uiso 1 1 calc R U
C47 C 0.5038(11) 0.5265(8) 0.1484(8) 0.083(5) Uani 1 1 d . .
H47 H 0.4765 0.5431 0.1188 0.100 Uiso 1 1 calc R U
C48 C 0.5865(12) 0.4959(9) 0.1491(7) 0.076(5) Uani 1 1 d . .
C49 C 0.1138(10) 0.0952(9) 0.3924(5) 0.069(4) Uani 1 1 d . .
H49A H 0.0409 0.0575 0.3798 0.082 Uiso 1 1 calc R U
H49B H 0.1213 0.1145 0.4291 0.082 Uiso 1 1 calc R U
C50 C 0.1469(10) 0.1734(9) 0.3641(6) 0.055(4) Uani 1 1 d . .
C51 C 0.1842(6) 0.2558(4) 0.3026(4) 0.051(4) Uani 1 1 d G .
C52 C 0.2036(6) 0.2940(7) 0.2572(3) 0.061(4) Uani 1 1 d G .
H52 H 0.1915 0.2582 0.2261 0.073 Uiso 1 1 calc R U
C53 C 0.2412(7) 0.3856(7) 0.2582(3) 0.061(4) Uani 1 1 d G .
H53 H 0.2542 0.4112 0.2278 0.073 Uiso 1 1 calc R U
C54 C 0.2593(6) 0.4391(5) 0.3047(4) 0.061(4) Uani 1 1 d G .
H54 H 0.2844 0.5005 0.3054 0.073 Uiso 1 1 calc R U
C55 C 0.2398(6) 0.4009(6) 0.3501(3) 0.057(4) Uani 1 1 d G .
H55 H 0.2519 0.4367 0.3812 0.069 Uiso 1 1 calc R U
C56 C 0.2022(7) 0.3093(6) 0.3491(3) 0.058(4) Uani 1 1 d G .
C57 C 0.1235(12) -0.0485(9) 0.3955(5) 0.070(4) Uani 1 1 d . .
H57A H 0.0955 -0.0498 0.4275 0.084 Uiso 1 1 calc R U
H57B H 0.1714 -0.0768 0.3991 0.084 Uiso 1 1 calc R U
C58 C 0.0351(11) -0.0979(9) 0.3498(6) 0.058(4) Uani 1 1 d . .
C59 C -0.0583(6) -0.1558(5) 0.2746(4) 0.048(3) Uani 1 1 d G .
C60 C -0.1014(8) -0.1787(6) 0.2222(3) 0.063(4) Uani 1 1 d G .
H60 H -0.0659 -0.1465 0.1977 0.076 Uiso 1 1 calc R U
C61 C -0.1977(8) -0.2498(7) 0.2066(3) 0.072(5) Uani 1 1 d G .
H61 H -0.2266 -0.2652 0.1715 0.086 Uiso 1 1 calc R U
C62 C -0.2508(6) -0.2980(5) 0.2432(5) 0.076(5) Uani 1 1 d G .
H62 H -0.3152 -0.3456 0.2328 0.091 Uiso 1 1 calc R U
C63 C -0.2076(7) -0.2751(6) 0.2956(4) 0.064(4) Uani 1 1 d G .
H63 H -0.2431 -0.3073 0.3201 0.077 Uiso 1 1 calc R U
C64 C -0.1113(8) -0.2040(6) 0.3113(3) 0.056(4) Uani 1 1 d G .
C65 C 0.2716(12) 0.0803(8) 0.4199(6) 0.066(4) Uani 1 1 d . .
H65A H 0.3081 0.0427 0.4152 0.080 Uiso 1 1 calc R U
H65B H 0.2560 0.0777 0.4549 0.080 Uiso 1 1 calc R U
C66 C 0.3461(12) 0.1752(12) 0.4164(6) 0.072(5) Uani 1 1 d . .
C67 C 0.4388(10) 0.2933(9) 0.3819(6) 0.051(4) Uani 1 1 d . .
C68 C 0.4911(11) 0.3527(9) 0.3520(6) 0.066(4) Uani 1 1 d . .
H68 H 0.4919 0.3348 0.3177 0.079 Uiso 1 1 calc R U
C69 C 0.5433(11) 0.4405(10) 0.3727(7) 0.073(5) Uani 1 1 d . .
H69 H 0.5789 0.4836 0.3527 0.087 Uiso 1 1 calc R U
C70 C 0.5411(11) 0.4634(9) 0.4256(7) 0.068(4) Uani 1 1 d . .
H70 H 0.5777 0.5226 0.4397 0.081 Uiso 1 1 calc R U
C71 C 0.4902(11) 0.4059(9) 0.4563(6) 0.061(4) Uani 1 1 d . .
H71 H 0.4908 0.4235 0.4908 0.074 Uiso 1 1 calc R U
C72 C 0.4373(10) 0.3199(9) 0.4342(6) 0.052(4) Uani 1 1 d . .
C73 C 0.2926(11) -0.1318(8) 0.2985(6) 0.067(4) Uani 1 1 d . .
H73A H 0.3027 -0.1832 0.2853 0.080 Uiso 1 1 calc R U
H73B H 0.2312 -0.1528 0.3148 0.080 Uiso 1 1 calc R U
C74 C 0.3850(11) -0.0744(9) 0.3384(5) 0.057(4) Uani 1 1 d . .
C75 C 0.5000(11) 0.0316(11) 0.3901(6) 0.067(4) Uani 1 1 d . .
C76 C 0.5684(12) 0.1144(9) 0.4181(6) 0.070(4) Uani 1 1 d . .
H76 H 0.5618 0.1659 0.4099 0.084 Uiso 1 1 calc R U
C77 C 0.6421(15) 0.1191(11) 0.4560(7) 0.115(7) Uani 1 1 d . .
H77 H 0.6876 0.1734 0.4748 0.138 Uiso 1 1 calc R U
C78 C 0.6499(19) 0.0435(17) 0.4667(8) 0.165(10) Uani 1 1 d . .
H78 H 0.7017 0.0481 0.4938 0.198 Uiso 1 1 calc R U
C79 C 0.5858(18) -0.0425(14) 0.4404(9) 0.156(10) Uani 1 1 d . .
H79 H 0.5932 -0.0937 0.4484 0.188 Uiso 1 1 calc R U
C80 C 0.5122(13) -0.0416(12) 0.4020(6) 0.078(5) Uani 1 1 d . .
C81 C 0.1756(9) -0.1370(7) 0.2213(5) 0.054(4) Uani 1 1 d . .
H81A H 0.1214 -0.1563 0.2424 0.065 Uiso 1 1 calc R U
H81B H 0.1779 -0.1897 0.2042 0.065 Uiso 1 1 calc R U
C82 C 0.1482(9) -0.0852(8) 0.1803(5) 0.047(3) Uani 1 1 d . .
C83 C 0.1227(9) 0.0167(9) 0.1421(6) 0.057(4) Uani 1 1 d . .
C84 C 0.1110(9) 0.0942(8) 0.1315(5) 0.053(4) Uani 1 1 d . .
H84 H 0.1093 0.1340 0.1576 0.064 Uiso 1 1 calc R U
C85 C 0.1019(9) 0.1083(9) 0.0789(7) 0.070(4) Uani 1 1 d . .
H85 H 0.0914 0.1578 0.0698 0.084 Uiso 1 1 calc R U
C86 C 0.1082(10) 0.0507(11) 0.0412(6) 0.075(5) Uani 1 1 d . .
H86 H 0.1054 0.0638 0.0072 0.091 Uiso 1 1 calc R U
C87 C 0.1188(10) -0.0273(10) 0.0518(6) 0.068(4) Uani 1 1 d . .
H87 H 0.1230 -0.0661 0.0259 0.081 Uiso 1 1 calc R U
C88 C 0.1228(9) -0.0436(9) 0.1035(5) 0.052(4) Uani 1 1 d . .
C89 C 0.3634(11) -0.0602(8) 0.2256(6) 0.067(4) Uani 1 1 d . .
H89A H 0.3511 -0.1090 0.1994 0.080 Uiso 1 1 calc R U
H89B H 0.4268 -0.0492 0.2493 0.080 Uiso 1 1 calc R U
C90 C 0.3767(9) 0.0207(9) 0.2002(5) 0.049(3) Uani 1 1 d . .
C92 C 0.3955(9) 0.2418(9) 0.1920(7) 0.083(5) Uani 1 1 d . .
H92 H 0.3975 0.2719 0.2236 0.100 Uiso 1 1 calc R U
C93 C 0.3987(11) 0.2793(11) 0.1458(8) 0.088(6) Uani 1 1 d . .
H93 H 0.4040 0.3372 0.1477 0.105 Uiso 1 1 calc R U
C94 C 0.3948(11) 0.2400(14) 0.0991(8) 0.095(7) Uani 1 1 d . .
H94 H 0.3953 0.2704 0.0705 0.114 Uiso 1 1 calc R U
C95 C 0.3899(11) 0.1530(12) 0.0923(6) 0.083(5) Uani 1 1 d . .
H95 H 0.3881 0.1242 0.0603 0.099 Uiso 1 1 calc R U
C96 C 0.3880(10) 0.1140(10) 0.1391(6) 0.060(4) Uani 1 1 d . .
Ag1 Ag 0.95567(8) 0.33762(6) 0.21562(4) 0.0557(3) Uani 1 1 d . .
Ag2 Ag 0.75253(8) 0.35093(7) 0.23558(4) 0.0598(3) Uani 1 1 d . .
Ag3 Ag 0.13413(8) 0.04952(6) 0.26788(4) 0.0596(3) Uani 1 1 d . .
Ag4 Ag 0.37084(8) 0.11280(6) 0.30463(4) 0.0605(3) Uani 1 1 d . .
N1 N 0.9817(9) 0.5361(6) 0.2409(4) 0.056(3) Uani 1 1 d . .
N2 N 0.8102(8) 0.4461(8) 0.3043(5) 0.062(3) Uani 1 1 d . .
N3 N 0.8864(8) 0.5782(7) 0.3535(5) 0.060(3) Uani 1 1 d . .
H3 H 0.9203 0.6346 0.3621 0.072 Uiso 1 1 calc R U
N4 N 1.0616(9) 0.4505(7) 0.1688(4) 0.065(3) Uani 1 1 d . .
N5 N 1.1418(10) 0.5763(8) 0.1337(4) 0.078(4) Uani 1 1 d . .
H5A H 1.1605 0.6299 0.1265 0.093 Uiso 1 1 calc R U
N6 N 0.9920(8) 0.3816(6) 0.2965(5) 0.056(3) Uani 1 1 d . .
N7 N 1.0460(7) 0.4803(7) 0.3665(4) 0.052(3) Uani 1 1 d . .
H7A H 1.0727 0.5314 0.3851 0.062 Uiso 1 1 calc R U
N8 N 0.7673(8) 0.3344(7) 0.1135(4) 0.062(3) Uani 1 1 d . .
N9 N 0.6826(7) 0.2203(7) 0.1973(4) 0.056(3) Uani 1 1 d . .
N10 N 0.6262(7) 0.1078(7) 0.1319(4) 0.055(3) Uani 1 1 d . .
H10 H 0.6078 0.0808 0.1007 0.066 Uiso 1 1 calc R U
N11 N 0.8892(8) 0.2311(7) 0.1521(4) 0.054(3) Uani 1 1 d . .
N12 N 0.8178(8) 0.1550(7) 0.0725(4) 0.060(3) Uani 1 1 d . .
H12A H 0.7908 0.1438 0.0402 0.072 Uiso 1 1 calc R U
N13 N 0.6963(8) 0.4388(7) 0.1794(5) 0.060(3) Uani 1 1 d . .
N14 N 0.6301(9) 0.4786(7) 0.1072(5) 0.074(4) Uani 1 1 d . .
H14A H 0.6177 0.4865 0.0753 0.088 Uiso 1 1 calc R U
N15 N 0.1775(8) 0.0430(7) 0.3856(4) 0.054(3) Uani 1 1 d . .
N16 N 0.1498(8) 0.1674(6) 0.3124(5) 0.060(3) Uani 1 1 d . .
N17 N 0.1782(7) 0.2575(7) 0.3868(4) 0.051(3) Uani 1 1 d . .
H17 H 0.1820 0.2743 0.4190 0.061 Uiso 1 1 calc R U
N18 N 0.0344(8) -0.0856(7) 0.2994(4) 0.053(3) Uani 1 1 d . .
N19 N -0.0523(9) -0.1659(7) 0.3582(5) 0.066(3) Uani 1 1 d . .
H19 H -0.0672 -0.1818 0.3879 0.080 Uiso 1 1 calc R U
N20 N 0.3795(8) 0.1998(7) 0.3720(4) 0.058(3) Uani 1 1 d . .
N21 N 0.3775(9) 0.2436(8) 0.4536(4) 0.068(3) Uani 1 1 d . .
H21A H 0.3631 0.2407 0.4845 0.081 Uiso 1 1 calc R U
N23 N 0.2749(9) -0.0852(7) 0.2547(4) 0.058(3) Uani 1 1 d . .
N24 N 0.4182(9) 0.0103(7) 0.3489(4) 0.057(3) Uani 1 1 d . .
N25 N 0.4375(11) -0.1106(7) 0.3671(5) 0.087(4) Uani 1 1 d . .
H25 H 0.4272 -0.1656 0.3646 0.105 Uiso 1 1 calc R U
N26 N 0.1356(7) -0.0082(7) 0.1914(4) 0.055(3) Uani 1 1 d . .
N27 N 0.1421(7) -0.1081(7) 0.1292(5) 0.060(3) Uani 1 1 d . .
H27 H 0.1488 -0.1534 0.1153 0.072 Uiso 1 1 calc R U
N28 N 0.3834(7) 0.0957(7) 0.2279(5) 0.066(3) Uani 1 1 d . .
N29 N 0.3805(7) 0.0298(7) 0.1489(4) 0.057(3) Uani 1 1 d . .
H29A H 0.3785 -0.0105 0.1260 0.068 Uiso 1 1 calc R U
C100 C 0.3919(15) 0.6964(16) 0.4439(9) 0.177(11) Uani 1 1 d . .
H10A H 0.3647 0.6503 0.4654 0.266 Uiso 1 1 calc R U
H10B H 0.4548 0.7429 0.4627 0.266 Uiso 1 1 calc R U
H10C H 0.3416 0.7201 0.4344 0.266 Uiso 1 1 calc R U
C99 C 0.413(3) 0.6609(15) 0.3987(10) 0.213(17) Uani 1 1 d . .
H10D H 0.4627 0.6357 0.4088 0.256 Uiso 1 1 calc R U
H10E H 0.3497 0.6129 0.3806 0.256 Uiso 1 1 calc R U
C98 C 0.515(2) 0.7082(17) 0.3392(10) 0.180(11) Uani 1 1 d . .
H10F H 0.4757 0.6553 0.3144 0.216 Uiso 1 1 calc R U
H10G H 0.5647 0.6956 0.3623 0.216 Uiso 1 1 calc R U
C97 C 0.572(2) 0.777(2) 0.3109(9) 0.251(18) Uani 1 1 d . .
H10H H 0.6163 0.7586 0.2928 0.376 Uiso 1 1 calc R U
H10I H 0.5252 0.7894 0.2863 0.376 Uiso 1 1 calc R U
H10J H 0.6147 0.8299 0.3345 0.376 Uiso 1 1 calc R U
O1 O 0.4515(14) 0.7192(9) 0.3661(7) 0.169(7) Uani 1 1 d . .
B1 B 0.1336(19) 0.7358(15) 0.4090(8) 0.076(6) Uani 1 1 d . .
B2 B 0.2744(19) 0.7940(15) 0.0687(9) 0.087(7) Uani 1 1 d . .
B3 B 0.208(2) 0.2559(15) 0.5417(9) 0.084(6) Uani 1 1 d . .
F1 F 0.0513(9) 0.7447(7) 0.4310(4) 0.142(4) Uani 1 1 d . .
F2 F 0.2177(8) 0.8059(6) 0.4277(4) 0.129(4) Uani 1 1 d . .
F3 F 0.0971(7) 0.7319(5) 0.3572(3) 0.097(3) Uani 1 1 d . .
F4 F 0.1303(6) 0.6565(5) 0.4230(3) 0.098(3) Uani 1 1 d . .
F5 F 0.3609(7) 0.8571(6) 0.0993(3) 0.095(3) Uani 1 1 d . .
F6 F 0.2240(7) 0.8295(5) 0.0370(3) 0.091(3) Uani 1 1 d . .
F7 F 0.2067(7) 0.7510(5) 0.1052(3) 0.089(3) Uani 1 1 d . .
F8 F 0.2971(6) 0.7306(5) 0.0446(3) 0.085(3) Uani 1 1 d . .
F9 F 0.2129(7) 0.2997(5) 0.4974(3) 0.091(3) Uani 1 1 d . .
F10 F 0.2838(7) 0.2189(7) 0.5419(3) 0.111(3) Uani 1 1 d . .
F11 F 0.2176(12) 0.2993(8) 0.5840(4) 0.178(6) Uani 1 1 d . .
F12 F 0.1171(11) 0.1774(10) 0.5314(5) 0.169(5) Uani 1 1 d . .
C91 C 0.3889(9) 0.1512(10) 0.1867(6) 0.061(4) Uani 1 1 d . .

loop_
_atom_site_aniso_label
_atom_site_aniso_U_11
_atom_site_aniso_U_22
_atom_site_aniso_U_33
_atom_site_aniso_U_23
_atom_site_aniso_U_13
_atom_site_aniso_U_12
C1 0.044(8) 0.056(9) 0.070(10) -0.011(8) -0.017(8) 0.030(7)
C2 0.091(13) 0.125(15) 0.043(10) 0.025(10) 0.020(9) 0.085(12)
C3 0.053(9) 0.047(9) 0.040(9) -0.019(8) -0.026(8) 0.019(8)
C4 0.040(9) 0.061(10) 0.059(11) -0.015(9) -0.008(8) 0.012(8)
C5 0.057(10) 0.067(11) 0.092(14) -0.009(10) 0.014(10) 0.016(9)
C6 0.069(11) 0.140(16) 0.047(10) 0.002(11) -0.008(9) 0.068(12)
C7 0.065(10) 0.090(12) 0.044(10) -0.001(9) 0.008(8) 0.046(9)
C8 0.058(10) 0.078(11) 0.052(10) -0.003(9) -0.011(8) 0.044(9)
C9 0.078(11) 0.075(10) 0.060(10) 0.036(8) 0.011(9) 0.034(9)
C10 0.071(11) 0.099(13) 0.062(11) 0.019(10) 0.006(9) 0.050(10)
C11 0.060(10) 0.058(10) 0.055(10) 0.015(8) -0.006(8) 0.015(9)
C12 0.097(12) 0.067(10) 0.053(10) 0.024(8) 0.015(9) 0.050(9)
C13 0.076(12) 0.050(10) 0.072(12) 0.007(9) 0.007(9) 0.013(9)
C14 0.062(10) 0.097(13) 0.051(10) -0.016(10) 0.008(8) 0.029(10)
C15 0.091(13) 0.073(11) 0.062(11) 0.008(9) 0.010(9) 0.014(10)
C16 0.091(12) 0.083(12) 0.058(11) -0.014(9) 0.020(9) 0.049(11)
C17 0.058(10) 0.098(12) 0.060(10) 0.009(9) -0.007(8) 0.046(9)
C18 0.053(9) 0.086(12) 0.051(10) 0.043(9) 0.013(7) 0.048(9)
C19 0.058(9) 0.063(10) 0.031(8) 0.015(8) -0.008(7) 0.038(8)
C20 0.055(9) 0.081(11) 0.055(10) 0.022(9) 0.011(8) 0.041(9)
C21 0.039(8) 0.066(10) 0.062(11) 0.015(9) 0.001(8) 0.019(7)
C22 0.060(10) 0.113(13) 0.038(9) 0.025(9) 0.009(8) 0.041(10)
C23 0.044(9) 0.052(9) 0.071(11) 0.016(8) 0.006(8) 0.012(8)
C24 0.060(10) 0.072(11) 0.052(10) 0.014(9) 0.009(8) 0.036(9)
C25 0.046(10) 0.076(11) 0.091(13) -0.006(10) 0.008(9) 0.026(9)
C26 0.048(9) 0.052(10) 0.073(12) 0.017(9) 0.017(8) 0.026(8)
C27 0.052(9) 0.078(12) 0.051(10) -0.007(9) -0.001(8) 0.032(9)
C28 0.051(10) 0.075(12) 0.080(13) -0.019(10) -0.002(9) 0.020(9)
C29 0.093(13) 0.087(13) 0.059(12) 0.015(10) 0.015(10) 0.019(10)
C30 0.052(10) 0.088(13) 0.060(11) 0.001(10) -0.004(8) 0.015(9)
C31 0.036(8) 0.061(10) 0.049(10) 0.003(8) 0.009(7) 0.006(7)
C32 0.063(10) 0.084(11) 0.027(8) 0.007(8) 0.007(7) 0.029(9)
C33 0.067(10) 0.089(11) 0.051(9) 0.009(8) 0.021(8) 0.045(9)
C34 0.062(10) 0.068(10) 0.051(10) 0.014(8) 0.016(8) 0.038(8)
C35 0.056(10) 0.067(10) 0.073(12) 0.020(9) 0.011(9) 0.041(9)
C36 0.044(9) 0.074(11) 0.069(11) -0.006(9) -0.012(8) 0.024(8)
C37 0.076(11) 0.074(11) 0.053(10) 0.018(8) 0.011(8) 0.044(9)
C38 0.093(13) 0.093(12) 0.078(13) 0.030(11) 0.033(11) 0.058(11)
C39 0.061(10) 0.103(13) 0.063(12) -0.022(10) 0.013(9) 0.037(10)
C40 0.085(12) 0.085(12) 0.061(11) 0.007(10) 0.007(9) 0.056(10)
C41 0.064(10) 0.064(9) 0.059(10) 0.005(8) 0.002(8) 0.032(8)
C42 0.047(9) 0.052(9) 0.112(15) 0.025(10) -0.005(10) 0.023(8)
C43 0.057(9) 0.055(9) 0.076(12) 0.005(8) -0.006(9) 0.040(8)
C44 0.071(11) 0.048(9) 0.103(14) 0.000(9) -0.004(10) 0.041(8)
C45 0.055(10) 0.067(10) 0.104(14) 0.021(10) 0.028(9) 0.025(9)
C46 0.057(10) 0.069(11) 0.130(17) 0.034(11) 0.026(11) 0.047(9)
C47 0.052(10) 0.036(9) 0.153(18) 0.015(10) -0.008(11) 0.017(8)
C48 0.059(11) 0.042(9) 0.119(16) 0.021(10) -0.019(10) 0.021(8)
C49 0.051(9) 0.087(11) 0.055(10) -0.012(9) -0.005(8) 0.023(9)
C50 0.047(9) 0.046(9) 0.062(11) 0.014(8) 0.009(8) 0.009(8)
C51 0.031(7) 0.090(11) 0.026(8) -0.021(8) -0.004(6) 0.026(8)
C52 0.044(9) 0.076(11) 0.065(11) 0.000(9) -0.011(8) 0.034(8)
C53 0.046(9) 0.089(12) 0.036(9) 0.002(8) -0.006(7) 0.021(9)
C54 0.035(8) 0.056(9) 0.090(12) 0.022(9) -0.003(8) 0.021(7)
C55 0.060(9) 0.089(11) 0.025(8) -0.003(7) 0.002(7) 0.036(9)
C56 0.062(10) 0.039(8) 0.085(12) 0.043(8) 0.020(8) 0.027(8)
C57 0.092(12) 0.055(10) 0.057(10) 0.001(8) 0.013(9) 0.024(9)
C58 0.058(10) 0.052(9) 0.067(11) 0.008(8) 0.016(9) 0.023(8)
C59 0.053(9) 0.045(8) 0.056(10) 0.023(7) 0.028(8) 0.023(8)
C60 0.101(13) 0.070(10) 0.041(9) 0.028(8) 0.016(8) 0.054(10)
C61 0.047(9) 0.051(9) 0.106(14) -0.016(10) -0.016(10) 0.021(8)
C62 0.083(12) 0.067(10) 0.097(14) 0.047(10) 0.038(11) 0.039(9)
C63 0.066(11) 0.072(11) 0.079(12) 0.036(9) 0.036(9) 0.042(9)
C64 0.046(9) 0.026(8) 0.092(13) 0.009(8) 0.008(9) 0.011(7)
C65 0.092(12) 0.025(8) 0.085(12) 0.026(8) 0.034(10) 0.018(8)
C66 0.081(12) 0.122(15) 0.037(9) 0.013(10) 0.010(9) 0.069(12)
C67 0.048(9) 0.039(9) 0.066(11) -0.001(8) -0.001(8) 0.022(8)
C68 0.062(10) 0.042(9) 0.082(12) 0.003(9) 0.012(9) 0.011(8)
C69 0.065(11) 0.056(11) 0.104(14) 0.019(10) 0.013(10) 0.031(9)
C70 0.061(10) 0.044(9) 0.093(13) 0.002(9) -0.004(10) 0.023(8)
C71 0.064(10) 0.043(9) 0.068(11) 0.006(8) 0.005(8) 0.015(8)
C72 0.042(8) 0.040(9) 0.066(11) 0.000(8) -0.004(7) 0.012(7)
C73 0.071(11) 0.053(9) 0.074(11) 0.020(8) 0.005(9) 0.024(8)
C74 0.064(10) 0.048(9) 0.060(10) 0.016(8) -0.006(8) 0.028(8)
C75 0.060(10) 0.084(12) 0.068(11) 0.002(9) -0.008(9) 0.047(10)
C76 0.075(11) 0.051(10) 0.080(12) 0.018(9) -0.009(9) 0.026(9)
C77 0.135(17) 0.084(13) 0.128(17) 0.037(12) -0.037(14) 0.061(13)
C78 0.19(2) 0.16(2) 0.122(19) 0.010(16) -0.095(17) 0.08(2)
C79 0.19(2) 0.092(15) 0.16(2) 0.059(15) -0.063(18) 0.049(16)
C80 0.083(12) 0.095(13) 0.068(12) 0.024(10) -0.014(10) 0.054(11)
C81 0.042(8) 0.038(8) 0.068(10) -0.008(7) -0.002(7) 0.006(7)
C82 0.029(7) 0.051(9) 0.050(9) 0.009(7) 0.008(6) 0.004(7)
C83 0.035(8) 0.068(10) 0.058(10) 0.004(8) -0.013(7) 0.019(8)
C84 0.046(9) 0.055(9) 0.046(9) 0.006(7) -0.002(7) 0.012(7)
C85 0.038(9) 0.065(10) 0.098(14) -0.002(10) 0.006(9) 0.016(8)
C86 0.047(10) 0.099(13) 0.064(12) 0.013(10) -0.005(8) 0.018(10)
C87 0.054(10) 0.080(11) 0.052(11) -0.008(9) -0.002(8) 0.016(9)
C88 0.036(8) 0.063(10) 0.043(9) -0.015(8) -0.002(7) 0.012(7)
C89 0.072(10) 0.043(9) 0.089(12) 0.005(8) -0.003(9) 0.034(8)
C90 0.038(8) 0.058(9) 0.043(9) -0.006(8) 0.006(7) 0.014(7)
C92 0.027(8) 0.052(10) 0.158(18) 0.034(11) 0.004(9) 0.003(7)
C93 0.053(11) 0.084(13) 0.097(15) 0.056(12) -0.023(11) 0.003(9)
C94 0.046(10) 0.118(17) 0.094(15) 0.073(14) -0.007(11) 0.003(11)
C95 0.067(11) 0.105(14) 0.053(11) 0.025(10) 0.002(8) 0.013(11)
C96 0.055(9) 0.073(11) 0.049(10) 0.034(8) 0.010(8) 0.021(8)
Ag1 0.0574(7) 0.0617(7) 0.0513(7) 0.0084(5) 0.0029(5) 0.0300(6)
Ag2 0.0537(7) 0.0681(7) 0.0595(7) 0.0018(6) -0.0029(6) 0.0317(6)
Ag3 0.0614(7) 0.0580(7) 0.0573(7) 0.0074(6) 0.0065(6) 0.0237(6)
Ag4 0.0667(7) 0.0577(7) 0.0596(7) 0.0035(6) 0.0046(6) 0.0307(6)
N1 0.086(9) 0.054(7) 0.044(7) 0.009(6) 0.008(6) 0.047(7)
N2 0.036(7) 0.054(8) 0.084(10) 0.003(7) -0.018(7) 0.016(6)
N3 0.058(8) 0.064(8) 0.061(9) 0.000(7) 0.000(7) 0.033(7)
N4 0.082(9) 0.070(8) 0.053(8) 0.028(6) 0.012(7) 0.039(7)
N5 0.097(10) 0.079(9) 0.066(9) 0.028(7) 0.027(8) 0.038(8)
N6 0.046(7) 0.017(6) 0.104(10) 0.011(6) 0.012(7) 0.012(5)
N7 0.041(7) 0.059(8) 0.049(8) -0.006(6) -0.007(6) 0.020(6)
N8 0.046(7) 0.057(7) 0.069(9) -0.005(6) -0.008(6) 0.015(6)
N9 0.041(7) 0.081(9) 0.051(8) 0.022(7) 0.014(6) 0.028(6)
N10 0.046(7) 0.068(8) 0.042(8) -0.011(6) -0.002(6) 0.021(6)
N11 0.048(7) 0.069(8) 0.049(8) 0.031(6) 0.009(6) 0.024(6)
N12 0.055(7) 0.071(8) 0.050(8) -0.007(7) 0.004(6) 0.026(7)
N13 0.059(8) 0.072(8) 0.066(9) 0.030(7) 0.015(7) 0.041(7)
N14 0.073(9) 0.081(9) 0.076(10) 0.031(8) -0.003(8) 0.043(8)
N15 0.042(7) 0.058(8) 0.043(7) -0.012(6) -0.023(6) 0.012(6)
N16 0.051(7) 0.033(7) 0.076(9) 0.017(6) -0.015(6) 0.004(6)
N17 0.056(7) 0.049(7) 0.045(7) 0.013(6) 0.001(6) 0.018(6)
N18 0.040(7) 0.061(7) 0.052(8) 0.010(6) 0.010(6) 0.013(6)
N19 0.072(9) 0.053(8) 0.074(9) 0.019(7) 0.013(7) 0.024(7)
N20 0.048(7) 0.068(8) 0.052(8) -0.005(6) -0.012(6) 0.024(6)
N21 0.087(10) 0.087(9) 0.046(8) -0.006(7) -0.003(7) 0.060(8)
N23 0.059(8) 0.053(7) 0.062(8) 0.001(6) 0.018(7) 0.020(6)
N24 0.070(8) 0.045(7) 0.053(8) 0.012(6) -0.003(6) 0.023(6)
N25 0.119(11) 0.045(8) 0.088(10) 0.019(7) -0.029(9) 0.037(8)
N26 0.029(6) 0.060(8) 0.063(8) -0.006(6) -0.007(6) 0.011(6)
N27 0.050(7) 0.056(7) 0.071(9) 0.002(7) 0.006(6) 0.021(6)
N28 0.034(7) 0.059(8) 0.100(10) 0.031(8) -0.014(7) 0.017(6)
N29 0.049(7) 0.070(8) 0.048(8) 0.003(6) 0.009(6) 0.021(6)
C100 0.098(17) 0.23(3) 0.17(3) 0.11(2) -0.030(17) 0.034(17)
C99 0.44(5) 0.085(17) 0.11(2) 0.014(16) 0.02(3) 0.11(2)
C98 0.27(3) 0.25(3) 0.15(2) 0.11(2) 0.09(2) 0.20(3)
C97 0.41(5) 0.38(4) 0.20(3) 0.24(3) 0.21(3) 0.33(4)
O1 0.253(19) 0.129(11) 0.230(18) 0.108(12) 0.175(15) 0.136(12)
B1 0.094(17) 0.086(16) 0.057(14) 0.029(12) 0.017(12) 0.042(14)
B2 0.098(18) 0.099(18) 0.078(17) -0.007(14) 0.036(14) 0.050(16)
B3 0.13(2) 0.063(14) 0.074(17) 0.019(13) 0.018(15) 0.052(14)
F1 0.179(11) 0.178(10) 0.133(10) 0.073(8) 0.070(8) 0.118(9)
F2 0.087(7) 0.067(6) 0.193(12) 0.006(7) -0.044(8) 0.013(6)
F3 0.132(8) 0.069(6) 0.073(7) 0.012(5) -0.010(6) 0.033(5)
F4 0.098(7) 0.079(6) 0.106(7) -0.009(5) -0.039(6) 0.046(5)
F5 0.100(7) 0.091(7) 0.082(7) -0.022(5) -0.003(6) 0.038(6)
F6 0.132(8) 0.106(7) 0.061(6) 0.005(5) 0.006(5) 0.080(6)
F7 0.133(8) 0.069(5) 0.073(6) 0.013(5) 0.022(6) 0.048(5)
F8 0.101(7) 0.095(6) 0.067(6) -0.007(5) -0.006(5) 0.056(5)
F9 0.130(8) 0.112(7) 0.059(6) 0.016(5) 0.022(5) 0.076(6)
F10 0.126(8) 0.179(9) 0.076(7) 0.058(6) 0.039(6) 0.098(8)
F11 0.39(2) 0.174(11) 0.069(8) 0.032(7) 0.075(10) 0.200(13)
F12 0.167(12) 0.193(12) 0.147(12) 0.058(10) 0.032(10) 0.066(10)
C91 0.030(8) 0.078(11) 0.070(11) 0.008(9) 0.006(7) 0.018(8)

loop_
_atom_type_symbol
_atom_type_description
_atom_type_scat_dispersion_real
_atom_type_scat_dispersion_imag
_atom_type_scat_source
C C 0.0181 0.0091 'International Tables Vol C Tables 4.2.6.8 and 6.1.1.4'
H H 0.0000 0.0000 'International Tables Vol C Tables 4.2.6.8 and 6.1.1.4'
B B 0.0090 0.0039 'International Tables Vol C Tables 4.2.6.8 and 6.1.1.4'
F F 0.0727 0.0534 'International Tables Vol C Tables 4.2.6.8 and 6.1.1.4'
Ag Ag 0.1306 4.2820 'International Tables Vol C Tables 4.2.6.8 and 6.1.1.4'
O O 0.0492 0.0322 'International Tables Vol C Tables 4.2.6.8 and 6.1.1.4'
N N 0.0311 0.0180 'International Tables Vol C Tables 4.2.6.8 and 6.1.1.4'

loop_
_geom_angle_atom_site_label_1
_geom_angle_atom_site_label_2
_geom_angle_atom_site_label_3
_geom_angle
N1 C1 C2 113.5(10)
N1 C1 H1A 108.9
C2 C1 H1A 108.9
N1 C1 H1B 108.9
C2 C1 H1B 108.9
H1A C1 H1B 107.7
N3 C2 N2 112.7(13)
N3 C2 C1 126.0(17)
N2 C2 C1 121.3(14)
C4 C3 N2 129.6(13)
C4 C3 C8 120.4(15)
N2 C3 C8 109.9(14)
C5 C4 C3 117.3(14)
C5 C4 H4 121.4
C3 C4 H4 121.4
C4 C5 C6 122.9(16)
C4 C5 H5 118.6
C6 C5 H5 118.6
C7 C6 C5 121.2(15)
C7 C6 H6 119.4
C5 C6 H6 119.4
C8 C7 C6 113.2(14)
C8 C7 H7 123.4
C6 C7 H7 123.4
N3 C8 C7 129.5(15)
N3 C8 C3 105.7(13)
C7 C8 C3 124.8(16)
N1 C9 C10 116.1(11)
N1 C9 H9A 108.3
C10 C9 H9A 108.3
N1 C9 H9B 108.3
C10 C9 H9B 108.3
H9A C9 H9B 107.4
N5 C10 N4 111.2(13)
N5 C10 C9 127.2(14)
N4 C10 C9 121.6(14)
C12 C11 C16 121.2(15)
C12 C11 N4 131.0(14)
C16 C11 N4 107.7(12)
C11 C12 C13 117.2(14)
C11 C12 H12 121.4
C13 C12 H12 121.4
C14 C13 C12 121.0(14)
C14 C13 H13 119.5
C12 C13 H13 119.5
C13 C14 C15 122.7(15)
C13 C14 H14 118.6
C15 C14 H14 118.6
C14 C15 C16 115.9(14)
C14 C15 H15 122.1
C16 C15 H15 122.1
N5 C16 C11 108.3(14)
N5 C16 C15 129.8(17)
C11 C16 C15 121.8(14)
N1 C17 C18 110.3(11)
N1 C17 H17A 109.6
C18 C17 H17A 109.6
N1 C17 H17B 109.6
C18 C17 H17B 109.6
H17A C17 H17B 108.1
N6 C18 N7 113.2(12)
N6 C18 C17 127.3(13)
N7 C18 C17 119.5(14)
C20 C19 C24 120.8(13)
C20 C19 N6 129.0(13)
C24 C19 N6 110.1(12)
C19 C20 C21 118.6(13)
C19 C20 H20 120.7
C21 C20 H20 120.7
C20 C21 C22 120.0(13)
C20 C21 H21 120.0
C22 C21 H21 120.0
C23 C22 C21 121.5(13)
C23 C22 H22 119.3
C21 C22 H22 119.3
C22 C23 C24 114.7(13)
C22 C23 H23 122.7
C24 C23 H23 122.7
N7 C24 C19 104.5(12)
N7 C24 C23 131.4(14)
C19 C24 C23 124.1(14)
N8 C25 C26 112.6(12)
N8 C25 H25A 109.1
C26 C25 H25A 109.1
N8 C25 H25B 109.1
C26 C25 H25B 109.1
H25A C25 H25B 107.8
N9 C26 N10 116.5(13)
N9 C26 C25 122.4(13)
N10 C26 C25 121.1(14)
N10 C27 C32 107.4(13)
N10 C27 C28 128.7(14)
C32 C27 C28 123.9(15)
C27 C28 C29 112.2(14)
C27 C28 H28 123.9
C29 C28 H28 123.9
C30 C29 C28 124.4(16)
C30 C29 H29 117.8
C28 C29 H29 117.8
C31 C30 C29 120.7(15)
C31 C30 H30 119.7
C29 C30 H30 119.7
C32 C31 C30 118.5(13)
C32 C31 H31 120.7
C30 C31 H31 120.7
C31 C32 C27 120.3(14)
C31 C32 N9 131.0(14)
C27 C32 N9 108.6(12)
N8 C33 C34 111.6(11)
N8 C33 H33A 109.3
C34 C33 H33A 109.3
N8 C33 H33B 109.3
C34 C33 H33B 109.3
H33A C33 H33B 108.0
N11 C34 N12 113.6(12)
N11 C34 C33 122.7(13)
N12 C34 C33 123.6(13)
C36 C35 C40 122.2(14)
C36 C35 N11 128.6(15)
C40 C35 N11 109.2(13)
C35 C36 C37 116.6(13)
C35 C36 H36 121.7
C37 C36 H36 121.7
C38 C37 C36 121.1(13)
C38 C37 H37 119.4
C36 C37 H37 119.4
C37 C38 C39 122.2(14)
C37 C38 H38 118.9
C39 C38 H38 118.9
C40 C39 C38 115.5(14)
C40 C39 H39 122.3
C38 C39 H39 122.3
C35 C40 N12 107.2(13)
C35 C40 C39 122.1(15)
N12 C40 C39 130.4(15)
N8 C41 C42 111.7(12)
N8 C41 H41A 109.3
C42 C41 H41A 109.3
N8 C41 H41B 109.3
C42 C41 H41B 109.3
H41A C41 H41B 108.0
N13 C42 N14 114.2(14)
N13 C42 C41 125.2(13)
N14 C42 C41 120.4(15)
C48 C43 N13 109.1(14)
C48 C43 C44 122.4(14)
N13 C43 C44 128.5(13)
C43 C44 C45 115.3(14)
C43 C44 H44 122.4
C45 C44 H44 122.4
C46 C45 C44 123.1(15)
C46 C45 H45 118.5
C44 C45 H45 118.5
C45 C46 C47 121.8(14)
C45 C46 H46 119.1
C47 C46 H46 119.1
C46 C47 C48 114.9(16)
C46 C47 H47 122.5
C48 C47 H47 122.5
C43 C48 N14 109.2(13)
C43 C48 C47 122.4(18)
N14 C48 C47 127.8(16)
C50 C49 N15 111.1(12)
C50 C49 H49A 109.4
N15 C49 H49A 109.4
C50 C49 H49B 109.4
N15 C49 H49B 109.4
H49A C49 H49B 108.0
N17 C50 N16 113.5(12)
N17 C50 C49 123.7(13)
N16 C50 C49 122.8(13)
C52 C51 C56 120.0
C52 C51 N16 131.4(8)
C56 C51 N16 108.6(8)
C53 C52 C51 120.0
C53 C52 H52 120.0
C51 C52 H52 120.0
C52 C53 C54 120.0
C52 C53 H53 120.0
C54 C53 H53 120.0
C53 C54 C55 120.0
C53 C54 H54 120.0
C55 C54 H54 120.0
C56 C55 C54 120.0
C56 C55 H55 120.0
C54 C55 H55 120.0
N17 C56 C55 131.3(8)
N17 C56 C51 108.7(8)
C55 C56 C51 120.0
N15 C57 C58 108.3(11)
N15 C57 H57A 110.0
C58 C57 H57A 110.0
N15 C57 H57B 110.0
C58 C57 H57B 110.0
H57A C57 H57B 108.4
N19 C58 N18 113.2(13)
N19 C58 C57 119.2(13)
N18 C58 C57 127.5(13)
C60 C59 C64 120.0
C60 C59 N18 130.1(8)
C64 C59 N18 109.9(8)
C61 C60 C59 120.0
C61 C60 H60 120.0
C59 C60 H60 120.0
C60 C61 C62 120.0
C60 C61 H61 120.0
C62 C61 H61 120.0
C63 C62 C61 120.0
C63 C62 H62 120.0
C61 C62 H62 120.0
C62 C63 C64 120.0
C62 C63 H63 120.0
C64 C63 H63 120.0
N19 C64 C63 133.2(8)
N19 C64 C59 106.8(8)
C63 C64 C59 120.0
N15 C65 C66 118.5(11)
N15 C65 H65A 107.7
C66 C65 H65A 107.7
N15 C65 H65B 107.7
C66 C65 H65B 107.7
H65A C65 H65B 107.1
N21 C66 N20 112.6(15)
N21 C66 C65 125.8(14)
N20 C66 C65 121.4(14)
C68 C67 C72 120.9(13)
C68 C67 N20 131.9(14)
C72 C67 N20 107.2(12)
C67 C68 C69 118.9(15)
C67 C68 H68 120.5
C69 C68 H68 120.5
C68 C69 C70 117.9(15)
C68 C69 H69 121.0
C70 C69 H69 121.0
C71 C70 C69 124.5(14)
C71 C70 H70 117.8
C69 C70 H70 117.8
C70 C71 C72 116.1(15)
C70 C71 H71 121.9
C72 C71 H71 121.9
C71 C72 N21 132.2(15)
C71 C72 C67 121.6(14)
N21 C72 C67 106.1(12)
N23 C73 C74 113.1(11)
N23 C73 H73A 109.0
C74 C73 H73A 109.0
N23 C73 H73B 109.0
C74 C73 H73B 109.0
H73A C73 H73B 107.8
N24 C74 N25 114.9(13)
N24 C74 C73 124.9(12)
N25 C74 C73 120.2(13)
C80 C75 N24 110.6(14)
C80 C75 C76 118.9(14)
N24 C75 C76 130.5(13)
C77 C76 C75 120.0(14)
C77 C76 H76 120.0
C75 C76 H76 120.0
C76 C77 C78 118.5(18)
C76 C77 H77 120.7
C78 C77 H77 120.7
C77 C78 C79 125.6(18)
C77 C78 H78 117.2
C79 C78 H78 117.2
C80 C79 C78 112.3(17)
C80 C79 H79 123.8
C78 C79 H79 123.8
C75 C80 C79 124.6(18)
C75 C80 N25 105.4(13)
C79 C80 N25 130.0(16)
N23 C81 C82 112.8(10)
N23 C81 H81A 109.0
C82 C81 H81A 109.0
N23 C81 H81B 109.0
C82 C81 H81B 109.0
H81A C81 H81B 107.8
N27 C82 N26 113.8(12)
N27 C82 C81 121.9(12)
N26 C82 C81 124.1(12)
C88 C83 N26 112.8(13)
C88 C83 C84 122.2(14)
N26 C83 C84 125.0(13)
C83 C84 C85 116.1(13)
C83 C84 H84 121.9
C85 C84 H84 121.9
C86 C85 C84 121.2(14)
C86 C85 H85 119.4
C84 C85 H85 119.4
C85 C86 C87 122.5(15)
C85 C86 H86 118.7
C87 C86 H86 118.7
C88 C87 C86 116.4(14)
C88 C87 H87 121.8
C86 C87 H87 121.8
C83 C88 C87 121.4(14)
C83 C88 N27 105.2(12)
C87 C88 N27 132.7(13)
N23 C89 C90 111.2(10)
N23 C89 H89A 109.4
C90 C89 H89A 109.4
N23 C89 H89B 109.4
C90 C89 H89B 109.4
H89A C89 H89B 108.0
N28 C90 N29 112.2(13)
N28 C90 C89 120.8(12)
N29 C90 C89 126.9(12)
C93 C92 C91 114.3(17)
C93 C92 H92 122.8
C91 C92 H92 122.8
C94 C93 C92 126.2(18)
C94 C93 H93 116.9
C92 C93 H93 116.9
C93 C94 C95 121.4(16)
C93 C94 H94 119.3
C95 C94 H94 119.3
C94 C95 C96 113.3(15)
C94 C95 H95 123.4
C96 C95 H95 123.4
C91 C96 N29 101.9(12)
C91 C96 C95 126.6(15)
N29 C96 C95 131.4(15)
N6 Ag1 N11 150.2(4)
N6 Ag1 N4 110.8(4)
N11 Ag1 N4 97.4(4)
N6 Ag1 Ag2 78.8(3)
N11 Ag1 Ag2 98.3(3)
N4 Ag1 Ag2 115.1(3)
N9 Ag2 N2 152.5(5)
N9 Ag2 N13 105.9(4)
N2 Ag2 N13 97.4(4)
N9 Ag2 Ag1 83.2(3)
N2 Ag2 Ag1 100.5(3)
N13 Ag2 Ag1 114.6(3)
N16 Ag3 N26 144.5(4)
N16 Ag3 N18 115.2(4)
N26 Ag3 N18 97.5(4)
N16 Ag3 Ag4 86.1(3)
N26 Ag3 Ag4 94.4(2)
N18 Ag3 Ag4 112.4(2)
N28 Ag4 N20 149.2(4)
N28 Ag4 N24 108.8(4)
N20 Ag4 N24 98.0(4)
N28 Ag4 Ag3 87.1(3)
N20 Ag4 Ag3 95.4(3)
N24 Ag4 Ag3 114.6(3)
C9 N1 C1 108.9(10)
C9 N1 C17 110.8(11)
C1 N1 C17 111.1(10)
C2 N2 C3 103.5(11)
C2 N2 Ag2 126.0(11)
C3 N2 Ag2 130.3(10)
C2 N3 C8 108.1(13)
C2 N3 H3 126.0
C8 N3 H3 126.0
C10 N4 C11 105.0(12)
C10 N4 Ag1 131.8(10)
C11 N4 Ag1 123.2(9)
C10 N5 C16 107.8(13)
C10 N5 H5A 126.1
C16 N5 H5A 126.1
C18 N6 C19 104.1(12)
C18 N6 Ag1 122.0(9)
C19 N6 Ag1 133.7(8)
C18 N7 C24 108.1(11)
C18 N7 H7A 126.0
C24 N7 H7A 126.0
C33 N8 C41 110.6(11)
C33 N8 C25 112.7(10)
C41 N8 C25 111.3(10)
C26 N9 C32 102.5(11)
C26 N9 Ag2 128.2(10)
C32 N9 Ag2 128.9(9)
C26 N10 C27 105.0(12)
C26 N10 H10 127.5
C27 N10 H10 127.5
C34 N11 C35 104.5(12)
C34 N11 Ag1 128.2(9)
C35 N11 Ag1 127.3(9)
C34 N12 C40 105.5(12)
C34 N12 H12A 127.3
C40 N12 H12A 127.3
C42 N13 C43 104.8(11)
C42 N13 Ag2 131.3(9)
C43 N13 Ag2 120.8(9)
C42 N14 C48 102.5(13)
C42 N14 H14A 128.7
C48 N14 H14A 128.7
C65 N15 C57 107.4(10)
C65 N15 C49 110.8(10)
C57 N15 C49 111.5(11)
C50 N16 C51 103.0(10)
C50 N16 Ag3 123.2(9)
C51 N16 Ag3 132.6(9)
C56 N17 C50 106.2(10)
C56 N17 H17 126.9
C50 N17 H17 126.9
C58 N18 C59 103.0(10)
C58 N18 Ag3 125.4(9)
C59 N18 Ag3 128.4(7)
C64 N19 C58 107.0(11)
C64 N19 H19 126.5
C58 N19 H19 126.5
C66 N20 C67 105.6(12)
C66 N20 Ag4 126.7(11)
C67 N20 Ag4 126.7(10)
C66 N21 C72 108.4(13)
C66 N21 H21A 125.8
C72 N21 H21A 125.8
C81 N23 C89 112.2(11)
C81 N23 C73 111.8(11)
C89 N23 C73 110.2(11)
C74 N24 C75 103.2(12)
C74 N24 Ag4 130.2(9)
C75 N24 Ag4 126.2(9)
C74 N25 C80 105.8(11)
C74 N25 H25 127.1
C80 N25 H25 127.1
C82 N26 C83 101.5(11)
C82 N26 Ag3 125.9(9)
C83 N26 Ag3 132.6(9)
C82 N27 C88 106.6(11)
C82 N27 H27 126.7
C88 N27 H27 126.7
C90 N28 C91 100.0(12)
C90 N28 Ag4 127.3(9)
C91 N28 Ag4 132.4(9)
C90 N29 C96 110.4(11)
C90 N29 H29A 124.8
C96 N29 H29A 124.8
C99 C100 H10A 109.5
C99 C100 H10B 109.5
H10A C100 H10B 109.5
C99 C100 H10C 109.5
H10A C100 H10C 109.5
H10B C100 H10C 109.5
O1 C99 C100 115(2)
O1 C99 H10D 108.6
C100 C99 H10D 108.6
O1 C99 H10E 108.6
C100 C99 H10E 108.6
H10D C99 H10E 107.6
O1 C98 C97 120(2)
O1 C98 H10F 107.3
C97 C98 H10F 107.3
O1 C98 H10G 107.3
C97 C98 H10G 107.3
H10F C98 H10G 106.9
C98 C97 H10H 109.5
C98 C97 H10I 109.5
H10H C97 H10I 109.5
C98 C97 H10J 109.5
H10H C97 H10J 109.5
H10I C97 H10J 109.5
C98 O1 C99 117.8(19)
F2 B1 F4 116.4(17)
F2 B1 F3 114.6(17)
F4 B1 F3 113.7(17)
F2 B1 F1 106.9(17)
F4 B1 F1 103.1(15)
F3 B1 F1 99.7(15)
F8 B2 F6 114.7(18)
F8 B2 F5 110.8(17)
F6 B2 F5 112.3(18)
F8 B2 F7 106.5(16)
F6 B2 F7 107.5(16)
F5 B2 F7 104.2(16)
F11 B3 F9 117.3(16)
F11 B3 F12 113(2)
F9 B3 F12 107.2(18)
F11 B3 F10 112.4(19)
F9 B3 F10 106.1(17)
F12 B3 F10 99.5(14)
C96 C91 N28 115.4(13)
C96 C91 C92 118.1(15)
N28 C91 C92 126.5(15)

loop_
_geom_bond_atom_site_label_1
_geom_bond_atom_site_label_2
_geom_bond_distance
C1 N1 1.462(13)
C1 C2 1.506(17)
C1 H1A 0.9700
C1 H1B 0.9700
C2 N3 1.332(15)
C2 N2 1.357(17)
C3 C4 1.379(17)
C3 N2 1.398(16)
C3 C8 1.391(16)
C4 C5 1.343(18)
C4 H4 0.9300
C5 C6 1.413(17)
C5 H5 0.9300
C6 C7 1.419(18)
C6 H6 0.9300
C7 C8 1.383(17)
C7 H7 0.9300
C8 N3 1.371(16)
C9 N1 1.437(14)
C9 C10 1.509(18)
C9 H9A 0.9700
C9 H9B 0.9700
C10 N5 1.350(17)
C10 N4 1.384(16)
C11 C12 1.375(16)
C11 C16 1.400(18)
C11 N4 1.409(16)
C12 C13 1.425(18)
C12 H12 0.9300
C13 C14 1.381(17)
C13 H13 0.9300
C14 C15 1.383(17)
C14 H14 0.9300
C15 C16 1.424(19)
C15 H15 0.9300
C16 N5 1.362(15)
C17 N1 1.515(14)
C17 C18 1.544(16)
C17 H17A 0.9700
C17 H17B 0.9700
C18 N6 1.305(15)
C18 N7 1.341(14)
C19 C20 1.346(16)
C19 C24 1.389(16)
C19 N6 1.392(15)
C20 C21 1.360(16)
C20 H20 0.9300
C21 C22 1.453(16)
C21 H21 0.9300
C22 C23 1.372(16)
C22 H22 0.9300
C23 C24 1.384(17)
C23 H23 0.9300
C24 N7 1.362(15)
C25 N8 1.500(15)
C25 C26 1.524(17)
C25 H25A 0.9700
C25 H25B 0.9700
C26 N9 1.325(15)
C26 N10 1.330(14)
C27 N10 1.387(16)
C27 C32 1.387(16)
C27 C28 1.394(17)
C28 C29 1.405(19)
C28 H28 0.9300
C29 C30 1.359(17)
C29 H29 0.9300
C30 C31 1.360(16)
C30 H30 0.9300
C31 C32 1.356(16)
C31 H31 0.9300
C32 N9 1.426(15)
C33 N8 1.456(14)
C33 C34 1.480(16)
C33 H33A 0.9700
C33 H33B 0.9700
C34 N11 1.320(14)
C34 N12 1.366(14)
C35 C36 1.377(17)
C35 C40 1.379(18)
C35 N11 1.402(14)
C36 C37 1.426(16)
C36 H36 0.9300
C37 C38 1.381(17)
C37 H37 0.9300
C38 C39 1.405(18)
C38 H38 0.9300
C39 C40 1.420(18)
C39 H39 0.9300
C40 N12 1.379(16)
C41 N8 1.466(14)
C41 C42 1.507(18)
C41 H41A 0.9700
C41 H41B 0.9700
C42 N13 1.317(17)
C42 N14 1.372(15)
C43 C48 1.342(18)
C43 N13 1.384(15)
C43 C44 1.387(18)
C44 C45 1.431(17)
C44 H44 0.9300
C45 C46 1.355(18)
C45 H45 0.9300
C46 C47 1.39(2)
C46 H46 0.9300
C47 C48 1.457(18)
C47 H47 0.9300
C48 N14 1.398(18)
C49 C50 1.474(16)
C49 N15 1.503(14)
C49 H49A 0.9700
C49 H49B 0.9700
C50 N17 1.348(14)
C50 N16 1.359(16)
C51 C52 1.3900
C51 C56 1.3900
C51 N16 1.398(11)
C52 C53 1.3900
C52 H52 0.9300
C53 C54 1.3900
C53 H53 0.9300
C54 C55 1.3900
C54 H54 0.9300
C55 C56 1.3900
C55 H55 0.9300
C56 N17 1.337(11)
C57 N15 1.457(14)
C57 C58 1.533(17)
C57 H57A 0.9700
C57 H57B 0.9700
C58 N19 1.358(15)
C58 N18 1.347(16)
C59 C60 1.3900
C59 C64 1.3900
C59 N18 1.402(12)
C60 C61 1.3900
C60 H60 0.9300
C61 C62 1.3900
C61 H61 0.9300
C62 C63 1.3900
C62 H62 0.9300
C63 C64 1.3900
C63 H63 0.9300
C64 N19 1.352(12)
C65 N15 1.392(15)
C65 C66 1.520(18)
C65 H65A 0.9700
C65 H65B 0.9700
C66 N21 1.332(15)
C66 N20 1.339(16)
C67 C68 1.341(17)
C67 C72 1.417(17)
C67 N20 1.422(15)
C68 C69 1.375(16)
C68 H68 0.9300
C69 C70 1.421(18)
C69 H69 0.9300
C70 C71 1.330(17)
C70 H70 0.9300
C71 C72 1.361(15)
C71 H71 0.9300
C72 N21 1.383(15)
C73 N23 1.471(15)
C73 C74 1.498(17)
C73 H73A 0.9700
C73 H73B 0.9700
C74 N24 1.285(13)
C74 N25 1.325(14)
C75 C80 1.342(17)
C75 N24 1.395(15)
C75 C76 1.409(17)
C76 C77 1.323(18)
C76 H76 0.9300
C77 C78 1.34(2)
C77 H77 0.9300
C78 C79 1.42(2)
C78 H78 0.9300
C79 C80 1.36(2)
C79 H79 0.9300
C80 N25 1.383(16)
C81 N23 1.453(14)
C81 C82 1.522(16)
C81 H81A 0.9700
C81 H81B 0.9700
C82 N27 1.349(14)
C82 N26 1.378(14)
C83 C88 1.377(16)
C83 N26 1.391(15)
C83 C84 1.399(16)
C84 C85 1.410(17)
C84 H84 0.9300
C85 C86 1.368(17)
C85 H85 0.9300
C86 C87 1.400(17)
C86 H86 0.9300
C87 C88 1.395(17)
C87 H87 0.9300
C88 N27 1.397(15)
C89 N23 1.487(15)
C89 C90 1.489(16)
C89 H89A 0.9700
C89 H89B 0.9700
C90 N28 1.361(14)
C90 N29 1.368(14)
C92 C93 1.392(19)
C92 C91 1.462(17)
C92 H92 0.9300
C93 C94 1.33(2)
C93 H93 0.9300
C94 C95 1.41(2)
C94 H94 0.9300
C95 C96 1.421(17)
C95 H95 0.9300
C96 C91 1.352(17)
C96 N29 1.398(15)
Ag1 N6 2.122(12)
Ag1 N11 2.160(11)
Ag1 N4 2.404(11)
Ag1 Ag2 3.0962(14)
Ag2 N9 2.102(11)
Ag2 N2 2.149(11)
Ag2 N13 2.414(10)
Ag3 N16 2.126(11)
Ag3 N26 2.173(11)
Ag3 N18 2.387(10)
Ag3 Ag4 3.0964(14)
Ag4 N28 2.054(13)
Ag4 N20 2.165(10)
Ag4 N24 2.377(10)
N3 H3 0.8600
N5 H5A 0.8600
N7 H7A 0.8600
N10 H10 0.8600
N12 H12A 0.8600
N14 H14A 0.8600
N17 H17 0.8600
N19 H19 0.8600
N21 H21A 0.8600
N25 H25 0.8600
N27 H27 0.8600
N28 C91 1.451(16)
N29 H29A 0.8600
C100 C99 1.41(3)
C100 H10A 0.9600
C100 H10B 0.9600
C100 H10C 0.9600
C99 O1 1.33(3)
C99 H10D 0.9700
C99 H10E 0.9700
C98 O1 1.28(2)
C98 C97 1.43(3)
C98 H10F 0.9700
C98 H10G 0.9700
C97 H10H 0.9600
C97 H10I 0.9600
C97 H10J 0.9600
B1 F2 1.30(2)
B1 F4 1.370(19)
B1 F3 1.378(19)
B1 F1 1.43(2)
B2 F8 1.360(18)
B2 F6 1.34(2)
B2 F5 1.36(2)
B2 F7 1.46(2)
B3 F11 1.24(2)
B3 F9 1.40(2)
B3 F12 1.40(2)
B3 F10 1.44(2)

loop_
_geom_torsion_atom_site_label_1
_geom_torsion_atom_site_label_2
_geom_torsion_atom_site_label_3
_geom_torsion_atom_site_label_4
_geom_torsion
N1 C1 C2 N3 118.1(13)
N1 C1 C2 N2 -59.6(16)
N2 C3 C4 C5 179.2(13)
C8 C3 C4 C5 3.1(19)
C3 C4 C5 C6 -4(2)
C4 C5 C6 C7 5(2)
C5 C6 C7 C8 -4.8(19)
C6 C7 C8 N3 -177.6(12)
C6 C7 C8 C3 4.7(19)
C4 C3 C8 N3 177.8(11)
N2 C3 C8 N3 1.1(14)
C4 C3 C8 C7 -4(2)
N2 C3 C8 C7 179.2(12)
N1 C9 C10 N5 -161.5(14)
N1 C9 C10 N4 19(2)
C16 C11 C12 C13 -6(2)
N4 C11 C12 C13 179.4(13)
C11 C12 C13 C14 5(2)
C12 C13 C14 C15 -3(2)
C13 C14 C15 C16 2(2)
C12 C11 C16 N5 -178.1(13)
N4 C11 C16 N5 -2.2(16)
C12 C11 C16 C15 5(2)
N4 C11 C16 C15 -179.4(13)
C14 C15 C16 N5 -179.0(15)
C14 C15 C16 C11 -2(2)
N1 C17 C18 N6 50.8(16)
N1 C17 C18 N7 -126.5(12)
C24 C19 C20 C21 4.9(19)
N6 C19 C20 C21 -176.5(12)
C19 C20 C21 C22 -6.8(18)
C20 C21 C22 C23 6.0(19)
C21 C22 C23 C24 -2.9(18)
C20 C19 C24 N7 178.3(11)
N6 C19 C24 N7 -0.5(14)
C20 C19 C24 C23 -2(2)
N6 C19 C24 C23 179.1(12)
C22 C23 C24 N7 -179.5(13)
C22 C23 C24 C19 1.0(19)
N8 C25 C26 N9 53.4(16)
N8 C25 C26 N10 -124.8(12)
N10 C27 C28 C29 179.3(13)
C32 C27 C28 C29 1(2)
C27 C28 C29 C30 -1(2)
C28 C29 C30 C31 0(2)
C29 C30 C31 C32 1(2)
C30 C31 C32 C27 0(2)
C30 C31 C32 N9 -176.7(13)
N10 C27 C32 C31 -179.3(12)
C28 C27 C32 C31 -1(2)
N10 C27 C32 N9 -2.0(14)
C28 C27 C32 N9 176.5(12)
N8 C33 C34 N11 -62.5(17)
N8 C33 C34 N12 113.0(13)
C40 C35 C36 C37 -5(2)
N11 C35 C36 C37 175.1(12)
C35 C36 C37 C38 5.5(19)
C36 C37 C38 C39 -5(2)
C37 C38 C39 C40 3(2)
C36 C35 C40 N12 178.6(12)
N11 C35 C40 N12 -1.5(16)
C36 C35 C40 C39 4(2)
N11 C35 C40 C39 -176.1(12)
C38 C39 C40 C35 -3(2)
C38 C39 C40 N12 -176.1(14)
N8 C41 C42 N13 34.4(19)
N8 C41 C42 N14 -140.7(12)
C48 C43 C44 C45 5(2)
N13 C43 C44 C45 -176.8(12)
C43 C44 C45 C46 -3(2)
C44 C45 C46 C47 2(2)
C45 C46 C47 C48 -1(2)
N13 C43 C48 N14 4.4(17)
C44 C43 C48 N14 -176.8(13)
N13 C43 C48 C47 176.6(12)
C44 C43 C48 C47 -5(2)
C46 C47 C48 C43 3(2)
C46 C47 C48 N14 173.5(14)
N15 C49 C50 N17 -123.4(13)
N15 C49 C50 N16 55.8(17)
C56 C51 C52 C53 0.0
N16 C51 C52 C53 -177.9(9)
C51 C52 C53 C54 0.0
C52 C53 C54 C55 0.0
C53 C54 C55 C56 0.0
C54 C55 C56 N17 179.7(10)
C54 C55 C56 C51 0.0
C52 C51 C56 N17 -179.7(8)
N16 C51 C56 N17 -1.4(8)
C52 C51 C56 C55 0.0
N16 C51 C56 C55 178.3(7)
N15 C57 C58 N19 -149.8(11)
N15 C57 C58 N18 34.2(18)
C64 C59 C60 C61 0.0
N18 C59 C60 C61 -177.2(9)
C59 C60 C61 C62 0.0
C60 C61 C62 C63 0.0
C61 C62 C63 C64 0.0
C62 C63 C64 N19 178.5(10)
C62 C63 C64 C59 0.0
C60 C59 C64 N19 -178.9(7)
N18 C59 C64 N19 -1.2(8)
C60 C59 C64 C63 0.0
N18 C59 C64 C63 177.7(7)
N15 C65 C66 N21 117.7(15)
N15 C65 C66 N20 -55.8(18)
C72 C67 C68 C69 0(2)
N20 C67 C68 C69 -179.3(12)
C67 C68 C69 C70 1.5(19)
C68 C69 C70 C71 -1(2)
C69 C70 C71 C72 0(2)
C70 C71 C72 N21 179.6(13)
C70 C71 C72 C67 1.5(19)
C68 C67 C72 C71 -1(2)
N20 C67 C72 C71 177.9(11)
C68 C67 C72 N21 -180.0(11)
N20 C67 C72 N21 -0.6(13)
N23 C73 C74 N24 30(2)
N23 C73 C74 N25 -151.8(13)
C80 C75 C76 C77 -1(2)
N24 C75 C76 C77 -179.2(17)
C75 C76 C77 C78 0(3)
C76 C77 C78 C79 1(4)
C77 C78 C79 C80 -1(4)
N24 C75 C80 C79 179.7(18)
C76 C75 C80 C79 1(3)
N24 C75 C80 N25 0.8(18)
C76 C75 C80 N25 -177.7(13)
C78 C79 C80 C75 0(3)
C78 C79 C80 N25 178(2)
N23 C81 C82 N27 114.0(13)
N23 C81 C82 N26 -60.7(15)
C88 C83 C84 C85 -1.6(19)
N26 C83 C84 C85 178.2(11)
C83 C84 C85 C86 -2.3(19)
C84 C85 C86 C87 3(2)
C85 C86 C87 C88 0(2)
N26 C83 C88 C87 -175.0(12)
C84 C83 C88 C87 4.8(19)
N26 C83 C88 N27 -3.1(14)
C84 C83 C88 N27 176.7(11)
C86 C87 C88 C83 -3.9(19)
C86 C87 C88 N27 -173.2(12)
N23 C89 C90 N28 51.7(16)
N23 C89 C90 N29 -126.2(13)
C91 C92 C93 C94 1(2)
C92 C93 C94 C95 -2(3)
C93 C94 C95 C96 1(2)
C94 C95 C96 C91 1(2)
C94 C95 C96 N29 177.9(13)
C10 C9 N1 C1 -168.6(11)
C10 C9 N1 C17 69.0(15)
C2 C1 N1 C9 -178.4(12)
C2 C1 N1 C17 -56.1(15)
C18 C17 N1 C9 -151.5(11)
C18 C17 N1 C1 87.3(13)
N3 C2 N2 C3 -1.9(14)
C1 C2 N2 C3 176.1(11)
N3 C2 N2 Ag2 174.4(7)
C1 C2 N2 Ag2 -7.6(17)
C4 C3 N2 C2 -175.9(13)
C8 C3 N2 C2 0.4(14)
C4 C3 N2 Ag2 8(2)
C8 C3 N2 Ag2 -175.6(8)
N2 C2 N3 C8 2.6(15)
C1 C2 N3 C8 -175.2(12)
C7 C8 N3 C2 179.8(13)
C3 C8 N3 C2 -2.2(14)
N5 C10 N4 C11 -0.6(16)
C9 C10 N4 C11 179.1(12)
N5 C10 N4 Ag1 -178.5(9)
C9 C10 N4 Ag1 1(2)
C12 C11 N4 C10 177.1(14)
C16 C11 N4 C10 1.7(15)
C12 C11 N4 Ag1 -5(2)
C16 C11 N4 Ag1 179.8(9)
N4 C10 N5 C16 -0.8(17)
C9 C10 N5 C16 179.6(14)
C11 C16 N5 C10 1.8(17)
C15 C16 N5 C10 178.8(15)
N7 C18 N6 C19 -0.4(14)
C17 C18 N6 C19 -177.9(11)
N7 C18 N6 Ag1 175.9(7)
C17 C18 N6 Ag1 -1.6(17)
C20 C19 N6 C18 -178.1(13)
C24 C19 N6 C18 0.6(14)
C20 C19 N6 Ag1 6(2)
C24 C19 N6 Ag1 -175.1(8)
N6 C18 N7 C24 0.2(14)
C17 C18 N7 C24 177.9(10)
C19 C24 N7 C18 0.2(13)
C23 C24 N7 C18 -179.4(14)
C34 C33 N8 C41 178.0(11)
C34 C33 N8 C25 -56.6(15)
C42 C41 N8 C33 -171.9(11)
C42 C41 N8 C25 62.0(14)
C26 C25 N8 C33 85.6(14)
C26 C25 N8 C41 -149.4(11)
N10 C26 N9 C32 -2.2(14)
C25 C26 N9 C32 179.6(11)
N10 C26 N9 Ag2 170.9(8)
C25 C26 N9 Ag2 -7.4(17)
C31 C32 N9 C26 179.4(14)
C27 C32 N9 C26 2.5(14)
C31 C32 N9 Ag2 6(2)
C27 C32 N9 Ag2 -170.5(8)
N9 C26 N10 C27 1.1(15)
C25 C26 N10 C27 179.3(11)
C32 C27 N10 C26 0.6(14)
C28 C27 N10 C26 -177.7(13)
N12 C34 N11 C35 -0.9(14)
C33 C34 N11 C35 175.0(12)
N12 C34 N11 Ag1 178.1(7)
C33 C34 N11 Ag1 -6.1(18)
C36 C35 N11 C34 -178.7(14)
C40 C35 N11 C34 1.4(14)
C36 C35 N11 Ag1 2(2)
C40 C35 N11 Ag1 -177.5(9)
N11 C34 N12 C40 0.0(15)
C33 C34 N12 C40 -175.9(12)
C35 C40 N12 C34 1.0(15)
C39 C40 N12 C34 175.0(14)
N14 C42 N13 C43 0.3(17)
C41 C42 N13 C43 -175.1(12)
N14 C42 N13 Ag2 159.8(8)
C41 C42 N13 Ag2 -16(2)
C48 C43 N13 C42 -2.9(16)
C44 C43 N13 C42 178.4(14)
C48 C43 N13 Ag2 -165.0(9)
C44 C43 N13 Ag2 16(2)
N13 C42 N14 C48 2.2(16)
C41 C42 N14 C48 177.8(12)
C43 C48 N14 C42 -3.9(16)
C47 C48 N14 C42 -175.6(13)
C66 C65 N15 C57 177.6(11)
C66 C65 N15 C49 -60.4(16)
C58 C57 N15 C65 -165.1(11)
C58 C57 N15 C49 73.3(13)
C50 C49 N15 C65 82.2(14)
C50 C49 N15 C57 -158.2(11)
N17 C50 N16 C51 -1.2(14)
C49 C50 N16 C51 179.5(11)
N17 C50 N16 Ag3 167.8(7)
C49 C50 N16 Ag3 -11.5(18)
C52 C51 N16 C50 179.6(8)
C56 C51 N16 C50 1.6(10)
C52 C51 N16 Ag3 12.1(14)
C56 C51 N16 Ag3 -166.0(7)
C55 C56 N17 C50 -179.0(7)
C51 C56 N17 C50 0.7(10)
N16 C50 N17 C56 0.4(14)
C49 C50 N17 C56 179.7(11)
N19 C58 N18 C59 -4.1(13)
C57 C58 N18 C59 172.1(11)
N19 C58 N18 Ag3 157.1(8)
C57 C58 N18 Ag3 -26.7(18)
C60 C59 N18 C58 -179.5(7)
C64 C59 N18 C58 3.1(10)
C60 C59 N18 Ag3 20.2(12)
C64 C59 N18 Ag3 -157.2(6)
C63 C64 N19 C58 -180.0(7)
C59 C64 N19 C58 -1.3(10)
N18 C58 N19 C64 3.5(14)
C57 C58 N19 C64 -173.0(10)
N21 C66 N20 C67 0.3(14)
C65 C66 N20 C67 174.6(11)
N21 C66 N20 Ag4 169.5(8)
C65 C66 N20 Ag4 -16.2(18)
C68 C67 N20 C66 179.4(14)
C72 C67 N20 C66 0.2(13)
C68 C67 N20 Ag4 10.2(19)
C72 C67 N20 Ag4 -169.0(8)
N20 C66 N21 C72 -0.7(15)
C65 C66 N21 C72 -174.7(12)
C71 C72 N21 C66 -177.5(13)
C67 C72 N21 C66 0.8(14)
C82 C81 N23 C89 -63.9(13)
C82 C81 N23 C73 171.8(11)
C90 C89 N23 C81 83.1(13)
C90 C89 N23 C73 -151.7(11)
C74 C73 N23 C81 -170.2(11)
C74 C73 N23 C89 64.4(14)
N25 C74 N24 C75 -1.9(16)
C73 C74 N24 C75 176.5(14)
N25 C74 N24 Ag4 171.4(9)
C73 C74 N24 Ag4 -10(2)
C80 C75 N24 C74 0.6(16)
C76 C75 N24 C74 178.8(16)
C80 C75 N24 Ag4 -173.1(10)
C76 C75 N24 Ag4 5(2)
N24 C74 N25 C80 2.4(18)
C73 C74 N25 C80 -176.0(13)
C75 C80 N25 C74 -1.8(18)
C79 C80 N25 C74 179(2)
N27 C82 N26 C83 -1.0(13)
C81 C82 N26 C83 174.1(11)
N27 C82 N26 Ag3 177.6(7)
C81 C82 N26 Ag3 -7.3(16)
C88 C83 N26 C82 2.6(13)
C84 C83 N26 C82 -177.2(12)
C88 C83 N26 Ag3 -175.9(8)
C84 C83 N26 Ag3 4.3(19)
N26 C82 N27 C88 -0.8(14)
C81 C82 N27 C88 -176.0(10)
C83 C88 N27 C82 2.3(13)
C87 C88 N27 C82 172.9(14)
N29 C90 N28 C91 1.5(13)
C89 C90 N28 C91 -176.7(11)
N29 C90 N28 Ag4 175.2(8)
C89 C90 N28 Ag4 -3.0(16)
N28 C90 N29 C96 -1.3(14)
C89 C90 N29 C96 176.8(12)
C91 C96 N29 C90 0.4(14)
C95 C96 N29 C90 -177.1(14)
C97 C98 O1 C99 -168(3)
C100 C99 O1 C98 148(3)
N29 C96 C91 N28 0.6(15)
C95 C96 C91 N28 178.3(12)
N29 C96 C91 C92 -179.6(10)
C95 C96 C91 C92 -2(2)
C90 N28 C91 C96 -1.3(14)
Ag4 N28 C91 C96 -174.6(9)
C90 N28 C91 C92 178.9(12)
Ag4 N28 C91 C92 5.6(18)
C93 C92 C91 C96 0.9(18)
C93 C92 C91 N28 -179.3(12)

loop_
_platon_squeeze_void_nr
_platon_squeeze_void_average_x
_platon_squeeze_void_average_y
_platon_squeeze_void_average_z
_platon_squeeze_void_volume
_platon_squeeze_void_count_electrons
_platon_squeeze_void_content
1 0.277 0.440 0.000 759 252 ' '
2 0.000 0.000 0.500 177 53 ' '
3 0.430 0.762 0.720 7 2 ' '
4 0.569 0.238 0.280 7 1 ' '
